data_7121610
loop_
_publ_author_name
'Pattenaude, Scott A.'
'Anderson, Nickolas H.'
'Bart, Suzanne C.'
'Gaunt, Andrew J.'
'Scott, Brian L.'

_publ_section_title
;
 Non-aqueous neptunium and plutonium redox behaviour in THF - access to a
 rare Np(iii) synthetic precursor.
;
_journal_issue 48
_journal_name_full 'Chemical communications (Cambridge, England)'
_journal_page_first 6113
_journal_page_last 6116
_journal_paper_doi 10.1039/c8cc02611d
_journal_volume 54
_journal_year 2018
_chemical_formula_sum 'C28 H40 Cl3 N4 Np O2'
_chemical_formula_weight 807.99
_space_group_crystal_system monoclinic
_space_group_IT_number 15
_space_group_name_Hall '-C 2yc'
_space_group_name_H-M_alt 'C 1 2/c 1'
_symmetry_space_group_name_Hall '-C 2yc'
_symmetry_space_group_name_H-M 'C 1 2/c 1'
_atom_sites_solution_hydrogens geom
_audit_creation_method SHELXL-2014/7
_audit_update_record
;
2018-03-17 deposited with the CCDC.
2018-04-30 downloaded from the CCDC.
;
_cell_angle_alpha 90
_cell_angle_beta 108.7108(7)
_cell_angle_gamma 90
_cell_formula_units_Z 4
_cell_length_a 12.5752(8)
_cell_length_b 15.7756(10)
_cell_length_c 15.1347(14)
_cell_measurement_reflns_used 8129
_cell_measurement_temperature 100(1)
_cell_measurement_theta_max 28.08
_cell_measurement_theta_min 2.25
_cell_volume 2843.8(4)
_computing_cell_refinement 'SAINT+, v. 7.66a (Bruker AXS, 2009)'
_computing_data_collection 'APEX II, v. 7.0 (Bruker AXS, 2009)'
_computing_data_reduction 'SAINT+, v. 7.66a (Bruker AXS, 2009)'
_computing_molecular_graphics 'SHELXTL, v. 2014/7, (Bruker AXS, 2014)'
_computing_publication_material 'SHELXTL, v. 2014/7, (Bruker AXS, 2014)'
_computing_structure_refinement 'SHELXL 2014/7 (Sheldrick, 2014)'
_computing_structure_solution 'SHELXS 2013/1 (Sheldrick, 2013)'
_diffrn_ambient_temperature 100(1)
_diffrn_measured_fraction_theta_full 0.999
_diffrn_measured_fraction_theta_max 0.948
_diffrn_measurement_device_type 'Bruker D8 with APEXII CCD'
_diffrn_measurement_method '\w scans'
_diffrn_radiation_type MoK\a
_diffrn_radiation_wavelength 0.71073
_diffrn_reflns_av_R_equivalents 0.0305
_diffrn_reflns_av_unetI/netI 0.0276
_diffrn_reflns_Laue_measured_fraction_full 0.999
_diffrn_reflns_Laue_measured_fraction_max 0.948
_diffrn_reflns_limit_h_max 16
_diffrn_reflns_limit_h_min -16
_diffrn_reflns_limit_k_max 21
_diffrn_reflns_limit_k_min -21
_diffrn_reflns_limit_l_max 19
_diffrn_reflns_limit_l_min -19
_diffrn_reflns_number 16224
_diffrn_reflns_point_group_measured_fraction_full 0.999
_diffrn_reflns_point_group_measured_fraction_max 0.948
_diffrn_reflns_theta_full 25.000
_diffrn_reflns_theta_max 28.590
_diffrn_reflns_theta_min 2.142
_diffrn_standards_decay_% 0
_diffrn_standards_interval_count 0
_diffrn_standards_interval_time 0
_diffrn_standards_number 0
_exptl_absorpt_coefficient_mu 3.970
_exptl_absorpt_correction_T_max 0.621
_exptl_absorpt_correction_T_min 0.304
_exptl_absorpt_correction_type multi-scan
_exptl_absorpt_process_details 'SADABS v. 2.03 (Sheldrick, 2008)'
_exptl_crystal_colour red
_exptl_crystal_density_diffrn 1.887
_exptl_crystal_description needle
_exptl_crystal_F_000 1584
_exptl_crystal_size_max 0.400
_exptl_crystal_size_mid 0.120
_exptl_crystal_size_min 0.120
_refine_diff_density_max 1.381
_refine_diff_density_min -0.509
_refine_diff_density_rms 0.112
_refine_ls_extinction_method none
_refine_ls_goodness_of_fit_ref 1.067
_refine_ls_hydrogen_treatment constr
_refine_ls_matrix_type full
_refine_ls_number_parameters 128
_refine_ls_number_reflns 3452
_refine_ls_number_restraints 0
_refine_ls_restrained_S_all 1.067
_refine_ls_R_factor_all 0.0290
_refine_ls_R_factor_gt 0.0222
_refine_ls_shift/su_max 0.001
_refine_ls_shift/su_mean 0.000
_refine_ls_structure_factor_coef Fsqd
_refine_ls_weighting_details 'w=1/[\s^2^(Fo^2^)+(0.0249P)^2^] where P=(Fo^2^+2Fc^2^)/3'
_refine_ls_weighting_scheme calc
_refine_ls_wR_factor_gt 0.0446
_refine_ls_wR_factor_ref 0.0462
_reflns_Friedel_coverage 0.000
_reflns_number_gt 3024
_reflns_number_total 3452
_reflns_threshold_expression 'I > 2\s(I)'
_cod_data_source_file c8cc02611d2.cif
_cod_data_source_block apx2588a_sq
_cod_depositor_comments 'Adding full bibliography for 7121609--7121611.cif.'
_cod_database_code 7121610
_shelx_shelxl_version_number 2014/7
_shelx_space_group_comment
;
The symmetry employed for this shelxl refinement is uniquely defined
by the following loop, which should always be used as a source of
symmetry information in preference to the above space-group names.
They are only intended as comments.
;
_shelx_estimated_absorpt_t_min 0.300
_shelx_estimated_absorpt_t_max 0.647

loop_
_space_group_symop_operation_xyz
'x, y, z'
'-x, y, -z+1/2'
'x+1/2, y+1/2, z'
'-x+1/2, y+1/2, -z+1/2'
'-x, -y, -z'
'x, -y, z-1/2'
'-x+1/2, -y+1/2, -z'
'x+1/2, -y+1/2, z-1/2'

loop_
_atom_site_label
_atom_site_type_symbol
_atom_site_fract_x
_atom_site_fract_y
_atom_site_fract_z
_atom_site_U_iso_or_equiv
_atom_site_adp_type
_atom_site_occupancy
_atom_site_site_symmetry_order
_atom_site_calc_flag
_atom_site_refinement_flags_posn
_atom_site_refinement_flags_adp
_atom_site_refinement_flags_occupancy
Np1 Np 1.0000 0.39642(2) 0.2500 0.01640(5) Uani 1 2 d S T P
Cl1 Cl 1.08196(6) 0.40173(5) 0.10492(5) 0.03252(16) Uani 1 1 d . . .
Cl2 Cl 1.0000 0.22335(6) 0.2500 0.02409(19) Uani 1 2 d S T P
N1 N 0.8023(2) 0.35988(15) 0.13153(17) 0.0307(6) Uani 1 1 d . . .
N2 N 0.88031(18) 0.53460(14) 0.18930(15) 0.0252(5) Uani 1 1 d . . .
C1 C 0.7742(3) 0.37611(19) 0.0399(2) 0.0379(8) Uani 1 1 d . . .
H1 H 0.8231 0.4079 0.0184 0.046 Uiso 1 1 calc R U .
C2 C 0.6749(3) 0.3473(2) -0.0240(2) 0.0488(10) Uani 1 1 d . . .
H2 H 0.6574 0.3601 -0.0870 0.059 Uiso 1 1 calc R U .
C3 C 0.6030(3) 0.2996(2) 0.0073(3) 0.0548(11) Uani 1 1 d . . .
H3 H 0.5367 0.2786 -0.0344 0.066 Uiso 1 1 calc R U .
C4 C 0.6305(3) 0.2833(2) 0.1008(3) 0.0510(10) Uani 1 1 d . . .
H4 H 0.5829 0.2515 0.1237 0.061 Uiso 1 1 calc R U .
C5 C 0.7300(2) 0.3149(2) 0.1605(2) 0.0390(7) Uani 1 1 d . . .
H5 H 0.7475 0.3044 0.2240 0.047 Uiso 1 1 calc R U .
C6 C 0.7956(3) 0.5559(2) 0.2196(2) 0.0360(7) Uani 1 1 d . . .
H6 H 0.7785 0.5204 0.2622 0.043 Uiso 1 1 calc R U .
C7 C 0.7316(3) 0.6285(2) 0.1908(3) 0.0456(9) Uani 1 1 d . . .
H7 H 0.6730 0.6409 0.2136 0.055 Uiso 1 1 calc R U .
C8 C 0.7556(3) 0.6811(2) 0.1286(2) 0.0453(9) Uani 1 1 d . . .
H8 H 0.7144 0.7305 0.1090 0.054 Uiso 1 1 calc R U .
C9 C 0.8422(3) 0.6599(2) 0.0952(2) 0.0411(8) Uani 1 1 d . . .
H9 H 0.8600 0.6945 0.0522 0.049 Uiso 1 1 calc R U .
C10 C 0.9019(3) 0.58628(18) 0.1269(2) 0.0313(7) Uani 1 1 d . . .
H10 H 0.9598 0.5720 0.1039 0.038 Uiso 1 1 calc R U .

loop_
_atom_site_aniso_label
_atom_site_aniso_U_11
_atom_site_aniso_U_22
_atom_site_aniso_U_33
_atom_site_aniso_U_23
_atom_site_aniso_U_13
_atom_site_aniso_U_12
Np1 0.01606(7) 0.01814(8) 0.01395(7) 0.000 0.00333(5) 0.000
Cl1 0.0381(4) 0.0413(4) 0.0226(3) 0.0012(3) 0.0160(3) 0.0071(3)
Cl2 0.0201(4) 0.0205(4) 0.0273(5) 0.000 0.0014(4) 0.000
N1 0.0251(12) 0.0235(12) 0.0327(13) -0.0044(10) -0.0057(10) 0.0052(10)
N2 0.0230(11) 0.0242(12) 0.0254(12) -0.0025(9) 0.0034(10) 0.0025(9)
C1 0.0343(17) 0.0354(18) 0.0315(16) -0.0049(13) -0.0071(13) 0.0099(13)
C2 0.042(2) 0.050(2) 0.0364(19) -0.0156(16) -0.0128(15) 0.0158(17)
C3 0.0262(17) 0.054(2) 0.065(3) -0.028(2) -0.0126(17) 0.0071(16)
C4 0.0231(16) 0.050(2) 0.071(3) -0.0109(19) 0.0028(17) -0.0037(14)
C5 0.0257(15) 0.0377(18) 0.0453(18) -0.0027(15) -0.0004(13) 0.0002(14)
C6 0.0356(17) 0.0345(18) 0.0426(18) 0.0029(14) 0.0192(14) 0.0081(14)
C7 0.0413(19) 0.046(2) 0.050(2) -0.0036(16) 0.0158(17) 0.0173(16)
C8 0.057(2) 0.0401(19) 0.0329(17) 0.0028(15) 0.0069(16) 0.0244(17)
C9 0.059(2) 0.0366(18) 0.0241(15) 0.0083(13) 0.0093(15) 0.0172(16)
C10 0.0349(16) 0.0318(17) 0.0251(14) 0.0007(11) 0.0068(12) 0.0074(12)

loop_
_atom_type_symbol
_atom_type_description
_atom_type_scat_dispersion_real
_atom_type_scat_dispersion_imag
_atom_type_scat_source
C C 0.0033 0.0016 'International Tables Vol C Tables 4.2.6.8 and 6.1.1.4'
H H 0.0000 0.0000 'International Tables Vol C Tables 4.2.6.8 and 6.1.1.4'
N N 0.0061 0.0033 'International Tables Vol C Tables 4.2.6.8 and 6.1.1.4'
O O 0.0106 0.0060 'International Tables Vol C Tables 4.2.6.8 and 6.1.1.4'
Cl Cl 0.1484 0.1585 'International Tables Vol C Tables 4.2.6.8 and 6.1.1.4'
Np Np -11.4937 4.1493 'International Tables Vol C Tables 4.2.6.8 and 6.1.1.4'

loop_
_geom_angle_atom_site_label_1
_geom_angle_atom_site_label_2
_geom_angle_atom_site_label_3
_geom_angle
_geom_angle_site_symmetry_1
_geom_angle_site_symmetry_3
N1 Np1 N1 154.58(11) 2_755 .
N1 Np1 N2 136.83(7) 2_755 .
N1 Np1 N2 68.52(7) . .
N1 Np1 N2 68.53(7) 2_755 2_755
N1 Np1 N2 136.83(7) . 2_755
N2 Np1 N2 68.73(9) . 2_755
N1 Np1 Cl1 92.14(6) 2_755 .
N1 Np1 Cl1 88.64(6) . .
N2 Np1 Cl1 90.86(5) . .
N2 Np1 Cl1 86.21(5) 2_755 .
N1 Np1 Cl1 88.64(6) 2_755 2_755
N1 Np1 Cl1 92.14(6) . 2_755
N2 Np1 Cl1 86.21(5) . 2_755
N2 Np1 Cl1 90.87(5) 2_755 2_755
Cl1 Np1 Cl1 176.46(3) . 2_755
N1 Np1 Cl2 77.29(5) 2_755 .
N1 Np1 Cl2 77.29(5) . .
N2 Np1 Cl2 145.63(5) . .
N2 Np1 Cl2 145.64(5) 2_755 .
Cl1 Np1 Cl2 91.770(17) . .
Cl1 Np1 Cl2 91.769(17) 2_755 .
C5 N1 C1 117.4(3) . .
C5 N1 Np1 119.29(19) . .
C1 N1 Np1 122.9(2) . .
C6 N2 C10 117.0(3) . .
C6 N2 Np1 121.23(19) . .
C10 N2 Np1 121.73(18) . .
N1 C1 C2 122.6(4) . .
C3 C2 C1 119.0(3) . .
C4 C3 C2 118.9(3) . .
C3 C4 C5 118.9(4) . .
N1 C5 C4 123.2(3) . .
N2 C6 C7 123.2(3) . .
C8 C7 C6 119.1(3) . .
C7 C8 C9 118.8(3) . .
C8 C9 C10 118.7(3) . .
N2 C10 C9 123.0(3) . .

loop_
_geom_bond_atom_site_label_1
_geom_bond_atom_site_label_2
_geom_bond_distance
_geom_bond_site_symmetry_2
Np1 N1 2.620(2) 2_755
Np1 N1 2.620(2) .
Np1 N2 2.641(2) .
Np1 N2 2.641(2) 2_755
Np1 Cl1 2.7097(7) .
Np1 Cl1 2.7097(7) 2_755
Np1 Cl2 2.7303(9) .
N1 C5 1.333(4) .
N1 C1 1.341(4) .
N2 C6 1.331(4) .
N2 C10 1.339(4) .
C1 C2 1.388(4) .
C2 C3 1.372(6) .
C3 C4 1.369(6) .
C4 C5 1.381(4) .
C6 C7 1.387(4) .
C7 C8 1.359(5) .
C8 C9 1.381(5) .
C9 C10 1.383(4) .
